data_2020482
loop_
_publ_author_name
'Faroque, Muhammad Umer'
'Yousuf, Sammer'
'Zafar, Salman'
'Choudhary, M. Iqbal'
'Ahmed, Maqsood'

_publ_section_title
;
 Transferred multipolar atom model for
 10\b,17\b-dihydroxy-17\a-methylestr-4-en-3-one dihydrate obtained from
 the biotransformation of methyloestrenolone
;
_journal_coeditor_code FP3028
_journal_issue 5
_journal_name_full 'Acta Crystallographica Section C'
_journal_page_first 398
_journal_page_last 404
_journal_paper_doi 10.1107/S2053229616005441
_journal_volume 72
_journal_year 2016
_chemical_formula_iupac 'C19 H28 O3, 2H2 O1'
_chemical_formula_moiety 'C19 H28 O3, 2(H2 O1)'
_chemical_formula_sum 'C19 H32 O5'
_chemical_formula_weight 340.441
_chemical_name_systematic
;
17\a-Methyl-10\b,17\b-dihydroxyestr-4-en-3-one dihydrate
;
_space_group_IT_number 19
_symmetry_cell_setting orthorhombic
_symmetry_space_group_name_Hall 'P 2ac 2ab'
_symmetry_space_group_name_H-M 'P 21 21 21'
_atom_sites_solution_hydrogens difmap
_atom_sites_solution_primary direct
_atom_sites_solution_secondary difmap
_audit_creation_method MoPro12
_cell_angle_alpha 90.
_cell_angle_beta 90.
_cell_angle_gamma 90.
_cell_formula_units_Z 4
_cell_length_a 6.9028(6)
_cell_length_b 11.0334(10)
_cell_length_c 24.451(2)
_cell_measurement_reflns_used 507
_cell_measurement_temperature 100
_cell_measurement_theta_max 28.28
_cell_measurement_theta_min 2.02
_cell_volume 1862.2(3)
_computing_cell_refinement
;
SAINT (Bruker, 2000)
;
_computing_data_collection
;
SMART (Bruker, 2000)
;
_computing_data_reduction
;
SAINT (Bruker, 2000)
;
_computing_molecular_graphics
;
Mercury (Macrae <i>et al.</i>,  2006) and <i>MoProViewer</i> (Guillot,
2011)
;
_computing_publication_material
;
pubCIF (Westrip,  2010)
;
_computing_structure_refinement
;
MoPro (Jelsch <i>et al.</i>,  2005)
;
_computing_structure_solution
;
SIR92 (Altomare <i>et al.</i>,  1993)
;
_diffrn_ambient_temperature 100(2)
_diffrn_measured_fraction_theta_full 0.999
_diffrn_measured_fraction_theta_max 0.999
_diffrn_measurement_device_type 'Bruker SMART CCD detector'
_diffrn_measurement_method 'omega and phi scan'
_diffrn_radiation_monochromator graphite
_diffrn_radiation_source 'fine-focus sealed tube'
_diffrn_radiation_type MoK\a
_diffrn_radiation_wavelength 0.71073
_diffrn_reflns_av_R_equivalents 0.0523
_diffrn_reflns_av_sigmaI/netI 0.04037
_diffrn_reflns_limit_h_max 9
_diffrn_reflns_limit_h_min 0
_diffrn_reflns_limit_k_max 14
_diffrn_reflns_limit_k_min 0
_diffrn_reflns_limit_l_max 32
_diffrn_reflns_limit_l_min -31
_diffrn_reflns_number 13666
_diffrn_reflns_theta_full 28.28
_diffrn_reflns_theta_max 28.28
_diffrn_reflns_theta_min 2.02
_exptl_absorpt_coefficient_mu 0.086
_exptl_absorpt_correction_T_max 0.994
_exptl_absorpt_correction_T_min 0.977
_exptl_absorpt_correction_type multi-scan
_exptl_absorpt_process_details
;
(SADABS; Bruker, 2000)
;
_exptl_crystal_colour colorless
_exptl_crystal_density_diffrn 1.215
_exptl_crystal_density_method 'not measured'
_exptl_crystal_description block
_exptl_crystal_F_000 744
_exptl_crystal_size_max 0.270
_exptl_crystal_size_mid 0.100
_exptl_crystal_size_min 0.07
_refine_diff_density_max 0.35
_refine_diff_density_min -0.26
_refine_ls_extinction_method none
_refine_ls_goodness_of_fit_ref 0.949
_refine_ls_hydrogen_treatment constr
_refine_ls_matrix_type full
_refine_ls_number_parameters 217
_refine_ls_number_reflns 2792
_refine_ls_number_restraints 0
_refine_ls_restrained_S_all 0.000
_refine_ls_R_factor_all 0.0478
_refine_ls_R_factor_gt 0.0478
_refine_ls_shift/su_max 0.029
_refine_ls_shift/su_mean -0.001
_refine_ls_structure_factor_coef Fsqd
_refine_ls_weighting_details 'calc w =1/[\s^2^(Fo^2^)+(0.08P)^2^+0.01P] where P=(Fo^2^+2Fc^2^)/3'
_refine_ls_weighting_scheme calc
_refine_ls_wR_factor_gt 0.1161
_refine_ls_wR_factor_ref 0.1161
_reflns_number_gt 2792
_reflns_number_total 2792
_reflns_threshold_expression >2.0sigma(I)
_cod_data_source_file fp3028sup1.cif
_cod_data_source_block I
_cod_depositor_comments 'Adding full bibliography for 2020482.cif.'
_cod_database_code 2020482
_cod_database_fobs_code 2020482

loop_
_symmetry_equiv_pos_as_xyz
'x, y, z'
'-x+1/2, -y, z+1/2'
'-x, y+1/2, -z+1/2'
'x+1/2, -y+1/2, -z'

loop_
_atom_site_type_symbol
_atom_site_label
_atom_site_fract_x
_atom_site_fract_y
_atom_site_fract_z
_atom_site_U_iso_or_equiv
_atom_site_adp_type
_atom_site_calc_flag
_atom_site_occupancy
O O2 0.8602(3) 0.00169(19) 0.10105(8) 0.0423(3) Uani d 1
O O3 0.5688(3) 0.60762(16) 0.06832(8) 0.0372(3) Uani d 1
C C9 0.5046(4) 0.4361(2) 0.12707(11) 0.0256(4) Uani d 1
H H9A 0.41191 0.40931 0.16156 0.04780 Uani d 1
C C14 0.7637(4) 0.2990(2) 0.16183(11) 0.0294(4) Uani d 1
H H14A 0.66047 0.27174 0.19375 0.05083 Uani d 1
C C5 0.4790(4) 0.6495(3) 0.16041(11) 0.0307(4) Uani d 1
C C8 0.7149(4) 0.4297(3) 0.14791(11) 0.0284(4) Uani d 1
H H8A 0.81266 0.46121 0.11542 0.04817 Uani d 1
C C11 0.4658(5) 0.3443(3) 0.08087(12) 0.0331(4) Uani d 1
H H11A 0.31178 0.34602 0.07072 0.05949 Uani d 1
H H11B 0.54685 0.37136 0.04450 0.05485 Uani d 1
C C10 0.4443(4) 0.5670(2) 0.11168(11) 0.0281(4) Uani d 1
C C7 0.7392(5) 0.5118(3) 0.19804(12) 0.0416(5) Uani d 1
H H7A 0.65417 0.47503 0.23184 0.06419 Uani d 1
H H7B 0.89122 0.51245 0.21040 0.06902 Uani calc 1
C C13 0.7357(4) 0.2086(2) 0.11473(10) 0.0264(4) Uani d 1
C C18 0.8680(5) 0.2376(3) 0.06591(12) 0.0406(5) Uani d 1
H H18A 1.01710 0.23352 0.07871 0.06905 Uani calc 1
H H18B 0.84316 0.17249 0.03384 0.07116 Uani calc 1
H H18C 0.83579 0.32719 0.05098 0.06451 Uani d 1
C C12 0.5237(4) 0.2144(3) 0.09678(13) 0.0342(4) Uani d 1
H H12A 0.43130 0.18307 0.13014 0.05931 Uani d 1
H H12B 0.50184 0.15422 0.06188 0.06311 Uani d 1
O O1 0.0599(4) 0.8371(2) 0.16287(11) 0.0586(4) Uani d 1
C C17 0.8069(5) 0.0905(3) 0.14221(12) 0.0335(4) Uani d 1
C C1 0.2322(5) 0.5695(3) 0.09338(13) 0.0383(4) Uani d 1
H H1A 0.22059 0.53019 0.05251 0.06126 Uani d 1
H H1B 0.14759 0.51247 0.12100 0.06175 Uani d 1
C C15 0.9659(5) 0.2692(3) 0.18443(13) 0.0415(4) Uani d 1
H H15A 0.97576 0.29139 0.22786 0.07100 Uani calc 1
H H15B 1.07860 0.31790 0.16212 0.06733 Uani calc 1
C C4 0.3475(5) 0.7313(3) 0.17698(12) 0.0373(5) Uani d 1
H H4A 0.38181 0.78734 0.21204 0.06920 Uani calc 1
C C6 0.6738(5) 0.6412(3) 0.18718(13) 0.0398(5) Uani d 1
H H6A 0.66908 0.68972 0.22609 0.07267 Uani calc 1
H H6B 0.78006 0.68447 0.16047 0.06481 Uani d 1
C C3 0.1726(5) 0.7590(3) 0.14602(13) 0.0415(5) Uani d 1
C C2 0.1439(5) 0.6959(3) 0.09252(13) 0.0422(5) Uani d 1
H H2B 0.21031 0.74961 0.06003 0.06146 Uani d 1
H H2C -0.01102 0.68996 0.08388 0.07212 Uani calc 1
C C20 0.6574(6) 0.0294(3) 0.17962(15) 0.0538(6) Uani d 1
H H20A 0.61344 0.09206 0.21101 0.07347 Uani calc 1
H H20B 0.53306 0.00390 0.15564 0.07587 Uani calc 1
H H20C 0.72042 -0.05018 0.19795 0.07833 Uani calc 1
C C16 0.9857(5) 0.1317(3) 0.17549(14) 0.0492(6) Uani d 1
H H16A 0.99000 0.08430 0.21468 0.06984 Uani calc 1
H H16B 1.11854 0.11132 0.15304 0.06804 Uani calc 1
O O2W 0.2174(4) 0.9836(2) 0.02964(10) 0.0615(4) Uani d 1
O O1W 0.5632(4) 0.8548(2) 0.04914(11) 0.0612(4) Uani d 1
H H3W 0.65624 0.91064 0.06619 0.07568 Uani calc 1
H H2W 0.16287 0.96002 -0.00594 0.08736 Uani calc 1
H H1W 0.45287 0.90897 0.04218 0.07005 Uani calc 1
H H4W 0.10077 0.99330 0.05231 0.07847 Uani calc 1
H H2 0.91659 -0.06430 0.12264 0.06365 Uani d 1
H H3 0.55537 0.69538 0.06344 0.05217 Uani d 1

loop_
_atom_site_aniso_label
_atom_site_aniso_U_11
_atom_site_aniso_U_22
_atom_site_aniso_U_33
_atom_site_aniso_U_12
_atom_site_aniso_U_13
_atom_site_aniso_U_23
O2 0.0494(14) 0.0297(10) 0.0477(12) 0.0106(10) -0.0023(11) -0.0037(10)
O3 0.0495(13) 0.0286(10) 0.0335(10) 0.0054(9) 0.0103(10) 0.0027(9)
C9 0.0251(14) 0.0208(13) 0.0310(13) 0.0023(11) -0.0025(12) 0.0023(11)
H9A 0.04670 0.04902 0.04769 0.00082 0.01143 0.00489
C14 0.0318(15) 0.0293(15) 0.0271(13) 0.0026(12) -0.0014(13) -0.0015(12)
H14A 0.05833 0.05167 0.04248 0.00608 0.00709 0.00416
C5 0.0324(15) 0.0295(14) 0.0302(14) 0.0019(13) 0.0011(13) -0.0017(12)
C8 0.0258(15) 0.0297(14) 0.0298(13) 0.0016(12) -0.0043(13) -0.0050(12)
H8A 0.04245 0.04858 0.05347 -0.00291 0.00583 0.00180
C11 0.0363(17) 0.0274(14) 0.0354(15) 0.0027(13) -0.0138(14) -0.0047(12)
H11A 0.04853 0.05005 0.07988 0.00065 -0.01864 -0.00748
H11B 0.07035 0.05036 0.04386 0.00319 0.00206 -0.00255
C10 0.0280(15) 0.0282(14) 0.0280(13) 0.0042(13) -0.0018(12) -0.0013(12)
C7 0.047(2) 0.0402(17) 0.0380(16) 0.0112(16) -0.0182(16) -0.0155(14)
H7A 0.08819 0.05911 0.04526 0.01453 -0.00217 -0.00440
H7B 0.06547 0.05982 0.08177 0.01011 -0.03232 -0.01591
C13 0.0279(15) 0.0260(14) 0.0254(13) 0.0023(12) -0.0006(12) -0.0006(11)
C18 0.0470(19) 0.0396(17) 0.0351(15) 0.0078(15) 0.0107(15) 0.0018(14)
H18A 0.05183 0.08156 0.07376 0.01050 0.01130 0.00585
H18B 0.09546 0.06445 0.05357 0.00781 0.01251 -0.01428
H18C 0.07743 0.05273 0.06337 0.01619 0.02049 0.00983
C12 0.0330(16) 0.0255(14) 0.0441(17) -0.0008(13) -0.0098(14) -0.0035(13)
H12A 0.05198 0.05114 0.07481 -0.00202 0.00570 0.00851
H12B 0.07347 0.04768 0.06819 0.00511 -0.01940 -0.01524
O1 0.0635(16) 0.0445(13) 0.0679(15) 0.0312(12) 0.0027(14) -0.0031(12)
C17 0.0392(17) 0.0268(14) 0.0345(14) 0.0059(13) 0.0000(14) 0.0005(12)
C1 0.0348(17) 0.0327(16) 0.0475(17) 0.0057(15) -0.0096(16) -0.0017(14)
H1A 0.06418 0.05552 0.06409 0.00766 -0.02065 -0.01060
H1B 0.04541 0.05408 0.08575 0.00055 0.00393 0.00879
C15 0.0399(17) 0.0381(16) 0.0465(17) 0.0102(15) -0.0190(16) -0.0064(15)
H15A 0.08518 0.06620 0.06163 0.02104 -0.02708 -0.01164
H15B 0.04933 0.05954 0.09310 0.00426 -0.00746 0.00014
C4 0.0448(19) 0.0311(15) 0.0359(16) 0.0092(15) -0.0003(15) -0.0048(13)
H4A 0.09336 0.06189 0.05236 0.02363 -0.00845 -0.01741
C6 0.0430(18) 0.0276(14) 0.0488(17) 0.0035(14) -0.0079(16) -0.0134(14)
H6A 0.09630 0.05963 0.06208 0.01900 -0.02904 -0.02275
H6B 0.05807 0.05270 0.08365 -0.00254 -0.01302 -0.00184
C3 0.0444(18) 0.0332(16) 0.0468(18) 0.0137(15) 0.0036(16) 0.0044(15)
C2 0.0424(19) 0.0380(17) 0.0463(19) 0.0111(15) -0.0049(16) 0.0007(15)
H2B 0.07258 0.04982 0.06200 0.00514 -0.00692 0.00162
H2C 0.04959 0.06202 0.10476 0.00974 -0.01822 -0.00654
C20 0.069(2) 0.0359(18) 0.057(2) 0.0068(17) 0.016(2) 0.0145(16)
H20A 0.09266 0.05593 0.07182 0.00811 0.02421 0.00423
H20B 0.06954 0.06561 0.09246 -0.00867 -0.00135 0.01070
H20C 0.08983 0.05419 0.09097 0.01843 0.01026 0.02473
C16 0.056(2) 0.0384(17) 0.0535(19) 0.0143(16) -0.0180(18) 0.0025(16)
H16A 0.08864 0.06098 0.05989 0.01685 -0.01541 0.00370
H16B 0.05549 0.06438 0.08425 0.01446 -0.00074 -0.00796
O2W 0.0669(18) 0.0622(16) 0.0553(14) 0.0038(14) -0.0199(13) -0.0031(13)
O1W 0.0709(17) 0.0379(12) 0.0749(16) -0.0040(13) -0.0093(15) 0.0007(12)
H3W 0.07694 0.04788 0.10221 -0.00752 0.00251 0.00962
H2W 0.12730 0.06475 0.07003 0.02179 -0.02287 0.00288
H1W 0.08313 0.04872 0.07831 0.00997 -0.00116 0.01020
H4W 0.09507 0.05961 0.08073 0.01899 -0.01069 -0.00002
H2 0.07789 0.04661 0.06645 0.01823 -0.00426 -0.00233
H3 0.06254 0.04085 0.05312 0.00376 0.00532 0.00679

loop_
_atom_type_symbol
_atom_type_description
_atom_type_scat_dispersion_real
_atom_type_scat_dispersion_imag
_atom_type_scat_source
C C 0.0033 0.0016 'Clementi & Roetti 1974. Atomic Data & Nuclear Data Tables. 14, 177'
H H 0.0000 0.0000 'Clementi & Roetti 1974. Atomic Data & Nuclear Data Tables. 14, 177'
O O 0.0106 0.0060 'Clementi & Roetti 1974. Atomic Data & Nuclear Data Tables. 14, 177'

loop_
_geom_angle_atom_site_label_1
_geom_angle_atom_site_label_2
_geom_angle_atom_site_label_3
_geom_angle
C17 O2 H2 103.235
C10 O3 H3 109.961
C10 C9 C8 112.1(9)
C10 C9 C11 112.8(9)
C10 C9 H9A 106.331
C8 C9 C11 112.1(9)
C8 C9 H9A 106.400
C11 C9 H9A 106.529
C13 C14 C8 114.9(9)
C13 C14 C15 104.2(9)
C13 C14 H14A 105.832
C8 C14 C15 119.1(10)
C8 C14 H14A 105.953
C15 C14 H14A 105.958
C10 C5 C6 116.6(10)
C10 C5 C4 122.0(10)
C6 C5 C4 121.0(10)
C7 C8 H8A 108.869
C12 C11 H11A 109.041
C12 C11 H11B 109.094
H11A C11 H11B 108.011
C6 C7 H7A 108.739
C6 C7 H7B 109.115
H7A C7 H7B 108.026
C17 C13 C14 100.4(8)
C17 C13 C12 117.7(10)
C17 C13 C18 108.9(9)
C12 C13 C18 109.7(10)
H18A C18 H18C 109.504
H18A C18 H18B 109.624
H18C C18 H18B 109.438
H12B C12 H12A 108.064
C16 C17 C20 111.0(10)
C2 C1 H1A 108.756
C2 C1 H1B 108.792
H1A C1 H1B 107.362
C16 C15 H15A 110.737
C16 C15 H15B 110.551
H15A C15 H15B 109.310
C3 C4 C5 123.0(10)
C3 C4 H4A 118.236
H6A C6 H6B 109.074
C2 C3 C4 118.0(10)
H2B C2 H2C 107.637
H20A C20 H20C 109.926
H20A C20 H20B 109.307
H20C C20 H20B 109.621
H16A C16 H16B 108.643
H4W O2W H2W 102.395
H1W O1W H3W 101.439

loop_
_geom_bond_atom_site_label_1
_geom_bond_atom_site_label_2
_geom_bond_distance
O2 C17 1.4520(12)
O2 H2 0.98000
O3 C10 1.4364(12)
O3 H3 0.98000
C9 C10 1.5493(12)
C9 C8 1.5400(12)
C9 C11 1.5407(12)
C9 H9A 1.09900
C14 C13 1.5360(12)
C14 C8 1.5192(13)
C14 C15 1.5364(14)
C14 H14A 1.09900
C5 C10 1.5181(13)
C5 C6 1.4979(14)
C5 C4 1.3433(15)
C8 C7 1.5335(13)
C8 H8A 1.09900
C11 C12 1.5380(13)
C11 H11A 1.09200
C11 H11B 1.09200
C10 C1 1.5314(14)
C7 C6 1.5210(14)
C7 H7A 1.09200
C7 H7B 1.09200
C13 C17 1.5459(12)
C13 C12 1.5289(14)
C13 C18 1.5366(13)
C18 H18A 1.07700
C18 H18C 1.07700
C18 H18B 1.07700
C12 H12B 1.09200
C12 H12A 1.09200
O1 C3 1.2325(15)
C17 C16 1.5462(15)
C17 C20 1.5354(15)
C1 C2 1.5226(14)
C1 H1A 1.09200
C1 H1B 1.09200
C15 C16 1.5387(15)
C15 H15A 1.09200
C15 H15B 1.09200
C4 C3 1.4572(16)
C4 H4A 1.08300
C6 H6A 1.09200
C6 H6B 1.09200
C3 C2 1.4950(15)
C2 H2B 1.09200
C2 H2C 1.09200
C20 H20A 1.07700
C20 H20C 1.07700
C20 H20B 1.07700
C16 H16A 1.09200
C16 H16B 1.09200
O2W H4W 0.98300
O2W H2W 0.98300
O1W H1W 0.98300
O1W H3W 0.98300

loop_
_geom_hbond_atom_site_label_D
_geom_hbond_atom_site_label_H
_geom_hbond_atom_site_label_A
_geom_hbond_site_symmetry_A
_geom_hbond_distance_DH
_geom_hbond_distance_HA
_geom_hbond_distance_DA
_geom_hbond_angle_DHA
O2W H4W O2 1_465 0.983 2.046 3.0279(7) 176.19
O2W H2W O3 4_465 0.983 1.818 2.7933(6) 171.12
C14 H14A C20 1_555 1.099 2.697 3.0951(7) 100.70
C11 H11A C1 1_555 1.092 2.586 2.9771(8) 100.04
C18 H18A C16 1_555 1.077 2.628 3.0340(8) 101.58
C12 H12A C20 1_555 1.092 2.603 3.0209(8) 101.73
C2 H2B O2W 1_555 1.092 2.687 3.5634(7) 136.90
O1W H1W O2W 1_555 0.983 1.848 2.8189(7) 168.88
O3 H3 O1W 1_555 0.980 1.794 2.7672(6) 171.71
O1W H3W O2 1_565 0.983 1.928 2.9053(6) 172.44
O2 H2 O1 1_645 0.980 1.769 2.7352(6) 168.11
C6 H6B O1 1_655 1.092 2.564 3.4828(7) 141.23

loop_
_geom_torsion_atom_site_label_1
_geom_torsion_atom_site_label_2
_geom_torsion_atom_site_label_3
_geom_torsion_atom_site_label_4
_geom_torsion
O2 C17 C13 C14 -159.4(5)
O2 C17 C13 C12 83.8(2)
O2 C17 C13 C18 -41.8(2)
O2 C17 C16 C15 139.8(4)
O2 C17 C16 H16A -100.15
O2 C17 C16 H16B 19.66
O2 C17 C20 H20A 179.95
O2 C17 C20 H20C 59.39
O2 C17 C20 H20B -60.58
O3 C10 C9 C8 61.4(2)
O3 C10 C9 C11 -66.3(2)
O3 C10 C9 H9A 177.29
O3 C10 C5 C6 -67.3(2)
O3 C10 C5 C4 108.7(2)
O3 C10 C1 C2 -76.7(2)
O3 C10 C1 H1A 45.09
O3 C10 C1 H1B 161.98
C9 C10 O3 H3 -166.84
C9 C10 C5 C6 49.4(2)
C9 C10 C5 C4 -134.6(3)
C9 C10 C1 C2 164.1(2)
C9 C10 C1 H1A -74.19
C9 C10 C1 H1B 42.70
C9 C8 C14 C13 56.4(2)
C9 C8 C14 C15 -179.1(2)
C9 C8 C14 H14A -60.03
C9 C8 C7 C6 -53.9(2)
C9 C8 C7 H7A 66.79
C9 C8 C7 H7B -175.31
C9 C11 C12 C13 -55.6(2)
C9 C11 C12 H12B -176.51
C9 C11 C12 H12A 65.24
H9A C9 C10 C5 60.97
H9A C9 C10 C1 -61.91
H9A C9 C8 C14 64.47
H9A C9 C8 C7 -57.37
H9A C9 C8 H8A -176.59
H9A C9 C11 C12 -62.98
H9A C9 C11 H11A 58.02
H9A C9 C11 H11B 175.77
C14 C13 C17 C16 -40.3(3)
C14 C13 C17 C20 80.2(2)
C14 C13 C12 C11 56.1(2)
C14 C13 C12 H12B 177.12
C14 C13 C12 H12A -64.75
C14 C13 C18 H18A 60.14
C14 C13 C18 H18C -59.84
C14 C13 C18 H18B -179.71
C14 C8 C9 C10 -179.7(2)
C14 C8 C9 C11 -51.6(2)
C14 C8 C7 C6 -174.7(2)
C14 C8 C7 H7A -53.95
C14 C8 C7 H7B 63.95
C14 C15 C16 C17 6.6(2)
C14 C15 C16 H16A -113.24
C14 C15 C16 H16B 126.57
H14A C14 C13 C17 -66.16
H14A C14 C13 C12 57.67
H14A C14 C13 C18 178.44
H14A C14 C8 C7 61.18
H14A C14 C8 H8A -178.94
H14A C14 C15 C16 79.03
H14A C14 C15 H15A -40.05
H14A C14 C15 H15B -161.99
C5 C10 O3 H3 -49.44
C5 C10 C9 C8 -54.9(2)
C5 C10 C9 C11 177.4(2)
C5 C10 C1 C2 42.8(3)
C5 C10 C1 H1A 164.55
C5 C10 C1 H1B -78.56
C5 C6 C7 C8 48.2(2)
C5 C6 C7 H7A -72.75
C5 C6 C7 H7B 169.65
C5 C4 C3 O1 -178.33(16)
C5 C4 C3 C2 -2.3(2)
C8 C14 C13 C17 177.3(2)
C8 C14 C13 C12 -58.8(2)
C8 C14 C13 C18 61.9(2)
C8 C14 C15 C16 -161.9(2)
C8 C14 C15 H15A 79.02
C8 C14 C15 H15B -42.92
C8 C9 C10 C1 -177.8(2)
C8 C9 C11 C12 53.0(2)
C8 C9 C11 H11A 174.00
C8 C9 C11 H11B -68.24
C8 C7 C6 H6A 169.42
C8 C7 C6 H6B -72.29
H8A C8 C14 C13 -62.51
H8A C8 C14 C15 61.98
H8A C8 C9 C10 -60.73
H8A C8 C9 C11 67.35
H8A C8 C7 C6 65.34
H8A C8 C7 H7A -173.92
H8A C8 C7 H7B -56.03
C11 C9 C10 C1 54.5(2)
C11 C9 C8 C7 -173.4(2)
C11 C12 C13 C17 168.8(2)
C11 C12 C13 C18 -66.0(2)
H11A C11 C9 C10 -58.29
H11A C11 C12 C13 -176.56
H11A C11 C12 H12B 62.55
H11A C11 C12 H12A -55.70
H11B C11 C9 C10 59.47
H11B C11 C12 C13 65.69
H11B C11 C12 H12B -55.20
H11B C11 C12 H12A -173.45
C10 C9 C8 C7 58.5(2)
C10 C9 C11 C12 -179.3(2)
C10 C5 C6 C7 -47.1(2)
C10 C5 C6 H6A -168.08
C10 C5 C6 H6B 73.38
C10 C5 C4 C3 -8.00(19)
C10 C5 C4 H4A -179.92
C10 C1 C2 C3 -52.5(2)
C10 C1 C2 H2B 68.47
C10 C1 C2 H2C -173.32
C7 C8 C14 C13 177.6(2)
C7 C8 C14 C15 -57.9(2)
C7 C6 C5 C4 136.9(4)
H7A C7 C6 H6A 48.50
H7A C7 C6 H6B 166.79
H7B C7 C6 H6A -69.11
H7B C7 C6 H6B 49.18
C13 C17 O2 H2 173.56
C13 C17 C16 C15 21.2(4)
C13 C17 C16 H16A 141.31
C13 C17 C16 H16B -98.88
C13 C17 C20 H20A -57.64
C13 C17 C20 H20C -178.20
C13 C17 C20 H20B 61.83
C13 C14 C15 C16 -32.4(3)
C13 C14 C15 H15A -151.46
C13 C14 C15 H15B 86.60
C18 C13 C17 C16 77.3(2)
C18 C13 C17 C20 -162.2(2)
C18 C13 C14 C15 -70.1(2)
C18 C13 C12 H12B 55.00
C18 C13 C12 H12A 173.13
H18A C18 C13 C17 -49.98
H18A C18 C13 C12 179.91
H18B C18 C13 C17 70.17
H18B C18 C13 C12 -59.94
H18C C18 C13 C17 -169.96
H18C C18 C13 C12 59.92
C12 C13 C17 C16 -157.2(5)
C12 C13 C17 C20 -36.6(3)
C12 C13 C14 C15 169.2(2)
H12A C12 C13 C17 47.93
H12B C12 C13 C17 -70.20
O1 C3 C2 C1 -152.1(5)
O1 C3 C2 H2B 86.61
O1 C3 C2 H2C -30.76
O1 C3 C4 H4A -6.40
C17 C13 C14 C15 45.3(3)
C17 C16 C15 H15A 125.86
C17 C16 C15 H15B -112.84
C1 C10 O3 H3 72.62
C1 C10 C5 C6 171.3(2)
C1 C10 C5 C4 -12.7(2)
C1 C2 C3 C4 32.0(3)
H1A C1 C2 C3 -174.53
H1A C1 C2 H2B -53.58
H1A C1 C2 H2C 64.62
H1B C1 C2 C3 68.83
H1B C1 C2 H2B -170.23
H1B C1 C2 H2C -52.02
C15 C16 C17 C20 -102.0(3)
H15A C15 C16 H16A 6.03
H15A C15 C16 H16B -114.16
H15B C15 C16 H16A 127.33
H15B C15 C16 H16B 7.14
C4 C3 C2 H2B -89.33
C4 C3 C2 H2C 153.30
C4 C5 C6 H6A 15.88
C4 C5 C6 H6B -102.65
H4A C4 C3 C2 169.65
H4A C4 C5 C6 -4.11
C6 C5 C4 C3 167.8(2)
C20 C17 O2 H2 -61.44
C20 C17 C16 H16A 18.10
C20 C17 C16 H16B 137.91
H20A C20 C17 C16 58.97
H20B C20 C17 C16 178.44
H20C C20 C17 C16 -61.59
C16 C17 O2 H2 59.18
